data_7103840
loop_
_publ_author_name
'Javier Ruiz'
'M Rosario Diaz'
'Santiago Garcia-Granda'
'Roberto Quesada'
'Victor Riera'

_publ_section_title
;
Dithiocarbamyl-substituted diphosphanylmethanide 
complexes of manganese(I): A new type of ambivalent metalloligands.
;
_journal_name_full 'Chemical communications (Cambridge, England)'
_journal_paper_doi 10.1039/b305045a
_journal_year 2003
_chemical_formula_moiety 'C32 H26 Mn N O4 P2 S2'
_chemical_formula_sum 'C32 H26 Mn N O4 P2 S2'
_chemical_formula_weight 669.54
_space_group_IT_number 2
_symmetry_cell_setting triclinic
_symmetry_space_group_name_Hall '-P 1'
_symmetry_space_group_name_H-M 'P -1'
_atom_sites_solution_hydrogens geom
_atom_sites_solution_primary direct
_atom_sites_solution_secondary difmap
_audit_creation_method SHELXL-97
_cell_angle_alpha 95.264(5)
_cell_angle_beta 104.315(4)
_cell_angle_gamma 115.24(4)
_cell_formula_units_Z 2
_cell_length_a 10.5648(7)
_cell_length_b 11.6965(6)
_cell_length_c 15.0420(10)
_cell_measurement_reflns_used 25
_cell_measurement_temperature 293(2)
_cell_measurement_theta_max 10
_cell_measurement_theta_min 3
_cell_volume 1587.29(64)
_computing_cell_refinement 'CRYSDA (Beurskens et al, 1992)'
_computing_data_collection
;
Nonius CAD-4 Diffractometer Control Software. Data collection with profile 
analysis over all refelctions (Lehmen and Larsen, 1974; Grant and Gable, 
1978)
;
_computing_data_reduction 'THE REFLEX (local program)'
_computing_molecular_graphics
;
EUCLID (Speck, 1982)
;
_computing_publication_material
;
All calculations are made at the University of Oviedo on the Scientific 
Computer Centre and X-Ray group ALPHA/AXP-compututer
;
_computing_structure_refinement
;
Anisotropic least-square carried out with  SHELXS-97 (Sheldrick, 1997).
Geometric calculations made with PARST (Nardelli, 1983).
;
_computing_structure_solution
;
Direct Methods using SHELXS97 (Sheldrick,1997).
;
_diffrn_ambient_temperature 293(2)
_diffrn_measured_fraction_theta_full 0.903
_diffrn_measured_fraction_theta_max 0.903
_diffrn_measurement_device_type 'Enraf-Nonius CAD4'
_diffrn_measurement_method \w-2\q
_diffrn_radiation_monochromator graphite
_diffrn_radiation_source 'fine-focus sealed tube'
_diffrn_radiation_type MoK\a
_diffrn_radiation_wavelength 0.71073
_diffrn_reflns_av_R_equivalents 0.0000
_diffrn_reflns_av_sigmaI/netI 0.0808
_diffrn_reflns_limit_h_max -1
_diffrn_reflns_limit_h_min -13
_diffrn_reflns_limit_k_max 14
_diffrn_reflns_limit_k_min -12
_diffrn_reflns_limit_l_max 18
_diffrn_reflns_limit_l_min -17
_diffrn_reflns_number 5620
_diffrn_reflns_theta_full 25.98
_diffrn_reflns_theta_max 25.98
_diffrn_reflns_theta_min 2.20
_diffrn_standards_decay_% 3.82
_diffrn_standards_interval_count 200
_diffrn_standards_interval_time 60
_diffrn_standards_number 3
_exptl_absorpt_coefficient_mu 0.685
_exptl_absorpt_correction_type none
_exptl_crystal_colour Yellow
_exptl_crystal_density_diffrn 1.401
_exptl_crystal_density_method 'not measured'
_exptl_crystal_description Prismatic
_exptl_crystal_F_000 688
_exptl_crystal_size_max 0.33
_exptl_crystal_size_mid 0.20
_exptl_crystal_size_min 0.13
_refine_diff_density_max 0.259
_refine_diff_density_min -0.231
_refine_diff_density_rms 0.056
_refine_ls_extinction_method none
_refine_ls_goodness_of_fit_ref 1.003
_refine_ls_hydrogen_treatment mixed
_refine_ls_matrix_type full
_refine_ls_number_parameters 474
_refine_ls_number_reflns 5620
_refine_ls_number_restraints 0
_refine_ls_restrained_S_all 1.003
_refine_ls_R_factor_all 0.1148
_refine_ls_R_factor_gt 0.0397
_refine_ls_shift/su_max 0.000
_refine_ls_shift/su_mean 0.000
_refine_ls_structure_factor_coef Fsqd
_refine_ls_weighting_details 'calc w=1/[\s^2^(Fo^2^)+(0.0452P)^2^+0.3971P] where P=(Fo^2^+2Fc^2^)/3'
_refine_ls_weighting_scheme calc
_refine_ls_wR_factor_gt 0.0902
_refine_ls_wR_factor_ref 0.1097
_reflns_number_gt 3245
_reflns_number_total 5620
_reflns_threshold_expression >2sigma(I)
_cod_data_source_file b305045a.txt
_cod_data_source_block 2
_cod_depositor_comments
;
 Replacing data name '_geom_contact_atom_site_label_1' with
 '_geom_hbond_atom_site_label_A' to match all the other data items
 within the loop.

 Antanas Vaitkus,
 2017-03-06

The following automatic conversions were performed:
'_symmetry_cell_setting' value 'Triclinic' changed to 'triclinic'
according to '/home/saulius/struct/CIF-dictionaries/cif_core.dic'
dictionary named 'cif_core.dic' version 2.4.1 from
2010-06-29.

'_exptl_absorpt_correction_type' value 'None' changed to
'none' according to '/home/saulius/struct/CIF-dictionaries/cif_core.dic'
dictionary named 'cif_core.dic' version 2.4.1 from 2010-06-29.

Automatic conversion script
Id: cif_fix_enum 1527 2010-12-29 10:47:43Z saulius 

The following automatic conversions were performed:
data name '_geom_bond_atom_site_label_D' replaced with
'_geom_hbond_atom_site_label_D' as specified in the replacement file
'/home/antanas/src/cod-tools/trunk/data/replacement-values/replacement_tags.lst'.

data
name '_geom_bond_atom_site_label_H' replaced with
'_geom_hbond_atom_site_label_H' as specified in the replacement file
'/home/antanas/src/cod-tools/trunk/data/replacement-values/replacement_tags.lst'.

data
name '_geom_bond_distance_DH' replaced with '_geom_hbond_distance_DH'
as specified in the replacement file
'/home/antanas/src/cod-tools/trunk/data/replacement-values/replacement_tags.lst'.

data
name '_geom_contact_distance_HA' replaced with
'_geom_hbond_distance_HA' as specified in the replacement file
'/home/antanas/src/cod-tools/trunk/data/replacement-values/replacement_tags.lst'.

data
name '_geom_contact_distance_DA' replaced with
'_geom_hbond_distance_DA' as specified in the replacement file
'/home/antanas/src/cod-tools/trunk/data/replacement-values/replacement_tags.lst'.

data
name '_geom_angle_DHA' replaced with '_geom_hbond_angle_DHA' as
specified in the replacement file
'/home/antanas/src/cod-tools/trunk/data/replacement-values/replacement_tags.lst'.

data
name '_geom_contact_site_symmetry_A' replaced with
'_geom_hbond_site_symmetry_A' as specified in the replacement file
'/home/antanas/src/cod-tools/trunk/data/replacement-values/replacement_tags.lst'.

Automatic conversion script
Id: cif_correct_tags 5005 2017-03-03 11:38:54Z antanas 
;
_cod_original_sg_symbol_H-M P-1
_cod_database_code 7103840

loop_
_symmetry_equiv_pos_as_xyz
'x, y, z'
'-x, -y, -z'

loop_
_atom_site_label
_atom_site_type_symbol
_atom_site_fract_x
_atom_site_fract_y
_atom_site_fract_z
_atom_site_U_iso_or_equiv
_atom_site_adp_type
_atom_site_occupancy
_atom_site_calc_flag
_atom_site_refinement_flags
_atom_site_disorder_assembly
_atom_site_disorder_group
Mn1 Mn 0.50670(6) 0.29599(6) 0.60580(4) 0.04039(17) Uani 1 d . . .
P1 P 0.40345(10) 0.15503(9) 0.69946(6) 0.0363(2) Uani 1 d . . .
P2 P 0.66389(10) 0.37215(9) 0.76043(6) 0.0378(2) Uani 1 d . . .
S1 S 0.56909(10) 0.22455(10) 0.91522(6) 0.0420(2) Uani 1 d . . .
S2 S 0.77786(13) 0.11687(13) 0.89209(8) 0.0677(3) Uani 1 d . . .
N1 N 0.7071(3) 0.1467(3) 1.0453(2) 0.0513(8) Uani 1 d . . .
O1 O 0.6999(4) 0.5162(3) 0.5409(2) 0.0816(10) Uani 1 d . . .
O2 O 0.2747(4) 0.1762(4) 0.4192(2) 0.0895(11) Uani 1 d . . .
O3 O 0.6428(3) 0.1277(3) 0.5651(2) 0.0630(8) Uani 1 d . . .
O4 O 0.3639(3) 0.4512(3) 0.6594(2) 0.0702(9) Uani 1 d . . .
C10 C 0.6240(5) 0.4296(4) 0.5642(3) 0.0548(10) Uani 1 d . . .
C20 C 0.3631(5) 0.2190(4) 0.4915(3) 0.0566(10) Uani 1 d . . .
C30 C 0.5925(4) 0.1931(4) 0.5806(2) 0.0463(9) Uani 1 d . . .
C40 C 0.4176(4) 0.3910(4) 0.6388(3) 0.0502(10) Uani 1 d . . .
C1 C 0.5571(4) 0.2384(3) 0.7996(2) 0.0363(8) Uani 1 d . . .
C2 C 0.6917(4) 0.1571(4) 0.9569(2) 0.0415(8) Uani 1 d . . .
C3 C 0.6213(7) 0.1719(7) 1.1005(4) 0.0681(14) Uani 1 d . . .
H3A H 0.578(7) 0.108(7) 1.130(5) 0.15(3) Uiso 1 d . . .
H3B H 0.591(6) 0.227(6) 1.091(4) 0.11(2) Uiso 1 d . . .
H3C H 0.703(7) 0.232(7) 1.159(6) 0.16(3) Uiso 1 d . . .
C4 C 0.8137(6) 0.1067(7) 1.0957(4) 0.0862(17) Uani 1 d . . .
H4A H 0.7888 0.0775 1.1495 0.14(2) Uiso 1 calc R . .
H4B H 0.9111 0.1790 1.1160 0.18(4) Uiso 1 calc R . .
H4C H 0.8111 0.0374 1.0545 0.16(3) Uiso 1 calc R . .
C11 C 0.3517(4) -0.0178(4) 0.6701(2) 0.0411(9) Uani 1 d . . .
C12 C 0.2066(5) -0.1142(4) 0.6302(3) 0.0619(12) Uani 1 d . . .
H12 H 0.126(4) -0.096(4) 0.614(3) 0.059(12) Uiso 1 d . . .
C13 C 0.1755(7) -0.2440(5) 0.6086(4) 0.0827(16) Uani 1 d . . .
H13 H 0.076(5) -0.302(5) 0.580(3) 0.075(15) Uiso 1 d . . .
C14 C 0.2859(8) -0.2775(6) 0.6266(4) 0.0818(17) Uani 1 d . . .
H14 H 0.259(5) -0.368(5) 0.611(3) 0.082(14) Uiso 1 d . . .
C15 C 0.4279(7) -0.1840(5) 0.6664(4) 0.0688(14) Uani 1 d . . .
H15 H 0.505(5) -0.202(5) 0.688(4) 0.093(18) Uiso 1 d . . .
C16 C 0.4627(5) -0.0544(4) 0.6883(3) 0.0530(10) Uani 1 d . . .
H16 H 0.568(4) 0.016(4) 0.724(2) 0.043(10) Uiso 1 d . . .
C21 C 0.2326(4) 0.1509(4) 0.7103(2) 0.0407(8) Uani 1 d . . .
C22 C 0.2075(4) 0.1585(4) 0.7961(3) 0.0460(9) Uani 1 d . . .
H22 H 0.284(4) 0.177(3) 0.850(3) 0.042(10) Uiso 1 d . . .
C23 C 0.0734(5) 0.1462(4) 0.8014(3) 0.0578(11) Uani 1 d . . .
H23 H 0.058(4) 0.148(4) 0.863(3) 0.057(11) Uiso 1 d . . .
C24 C -0.0364(5) 0.1272(4) 0.7211(3) 0.0575(12) Uani 1 d . . .
H24 H -0.126(4) 0.121(4) 0.725(3) 0.063(12) Uiso 1 d . . .
C25 C -0.0130(5) 0.1207(5) 0.6361(3) 0.0636(12) Uani 1 d . . .
H25 H -0.083(4) 0.106(4) 0.576(3) 0.066(12) Uiso 1 d . . .
C26 C 0.1205(4) 0.1321(5) 0.6304(3) 0.0573(11) Uani 1 d . . .
H26 H 0.136(4) 0.126(4) 0.572(3) 0.057(11) Uiso 1 d . . .
C31 C 0.6830(4) 0.5238(4) 0.8213(3) 0.0473(9) Uani 1 d . . .
C32 C 0.5977(5) 0.5252(5) 0.8776(3) 0.0577(11) Uani 1 d . . .
H32 H 0.531(4) 0.447(4) 0.884(2) 0.039(10) Uiso 1 d . . .
C33 C 0.6070(7) 0.6402(6) 0.9180(4) 0.0771(16) Uani 1 d . . .
H33 H 0.550(5) 0.629(4) 0.955(3) 0.076(15) Uiso 1 d . . .
C34 C 0.6976(7) 0.7551(7) 0.9010(5) 0.094(2) Uani 1 d . . .
H34 H 0.697(6) 0.822(6) 0.924(4) 0.096(18) Uiso 1 d . . .
C35 C 0.7796(6) 0.7553(5) 0.8440(5) 0.099(2) Uani 1 d . . .
H35 H 0.851(5) 0.837(5) 0.840(3) 0.084(15) Uiso 1 d . . .
C36 C 0.7744(6) 0.6412(5) 0.8048(4) 0.0790(16) Uani 1 d . . .
H36 H 0.829(5) 0.641(4) 0.767(3) 0.078(15) Uiso 1 d . . .
C41 C 0.8570(4) 0.4100(4) 0.7825(3) 0.0451(9) Uani 1 d . . .
C42 C 0.9192(5) 0.4194(5) 0.7111(4) 0.0594(12) Uani 1 d . . .
H42 H 0.861(4) 0.404(4) 0.653(3) 0.045(11) Uiso 1 d . . .
C43 C 1.0649(6) 0.4490(5) 0.7295(5) 0.0787(17) Uani 1 d . . .
H43 H 1.102(5) 0.449(5) 0.687(4) 0.091(19) Uiso 1 d . . .
C44 C 1.1521(6) 0.4708(5) 0.8192(5) 0.0827(18) Uani 1 d . . .
H44 H 1.247(6) 0.486(5) 0.829(4) 0.102(18) Uiso 1 d . . .
C45 C 1.0936(6) 0.4625(6) 0.8905(5) 0.0904(19) Uani 1 d . . .
H45 H 1.138(5) 0.466(5) 0.947(3) 0.064(15) Uiso 1 d . . .
C46 C 0.9457(5) 0.4316(5) 0.8729(3) 0.0692(14) Uani 1 d . . .
H46 H 0.904(4) 0.420(4) 0.922(3) 0.072(14) Uiso 1 d . . .

loop_
_atom_site_aniso_label
_atom_site_aniso_U_11
_atom_site_aniso_U_22
_atom_site_aniso_U_33
_atom_site_aniso_U_23
_atom_site_aniso_U_13
_atom_site_aniso_U_12
Mn1 0.0528(3) 0.0472(4) 0.0331(3) 0.0143(3) 0.0186(2) 0.0302(3)
P1 0.0429(5) 0.0429(6) 0.0318(5) 0.0106(4) 0.0161(4) 0.0251(5)
P2 0.0440(5) 0.0415(6) 0.0370(5) 0.0102(4) 0.0178(4) 0.0250(5)
S1 0.0505(5) 0.0582(6) 0.0321(5) 0.0150(4) 0.0182(4) 0.0346(5)
S2 0.0768(8) 0.0995(10) 0.0623(7) 0.0250(7) 0.0323(6) 0.0655(8)
N1 0.063(2) 0.059(2) 0.0392(19) 0.0215(16) 0.0149(15) 0.0335(18)
O1 0.105(3) 0.076(2) 0.080(2) 0.050(2) 0.048(2) 0.041(2)
O2 0.092(2) 0.104(3) 0.046(2) 0.0039(19) 0.0005(18) 0.036(2)
O3 0.081(2) 0.067(2) 0.0659(19) 0.0160(16) 0.0356(16) 0.0503(18)
O4 0.090(2) 0.084(2) 0.071(2) 0.0235(18) 0.0309(17) 0.067(2)
C10 0.071(3) 0.064(3) 0.045(2) 0.022(2) 0.022(2) 0.041(2)
C20 0.066(3) 0.062(3) 0.050(3) 0.015(2) 0.025(2) 0.032(2)
C30 0.057(2) 0.056(3) 0.037(2) 0.0187(19) 0.0231(18) 0.029(2)
C40 0.060(2) 0.064(3) 0.039(2) 0.019(2) 0.0152(19) 0.038(2)
C1 0.0430(19) 0.043(2) 0.0287(18) 0.0104(16) 0.0147(15) 0.0228(17)
C2 0.039(2) 0.046(2) 0.042(2) 0.0165(18) 0.0132(16) 0.0213(18)
C3 0.100(4) 0.078(4) 0.046(3) 0.026(3) 0.037(3) 0.049(4)
C4 0.101(5) 0.119(5) 0.058(3) 0.038(3) 0.009(3) 0.074(4)
C11 0.058(2) 0.040(2) 0.0335(19) 0.0119(17) 0.0237(17) 0.024(2)
C12 0.065(3) 0.052(3) 0.063(3) 0.005(2) 0.019(2) 0.024(3)
C13 0.089(4) 0.048(3) 0.090(4) 0.002(3) 0.033(3) 0.013(3)
C14 0.135(6) 0.052(4) 0.089(4) 0.024(3) 0.068(4) 0.051(4)
C15 0.107(4) 0.073(4) 0.069(3) 0.032(3) 0.054(3) 0.062(4)
C16 0.075(3) 0.059(3) 0.047(2) 0.018(2) 0.032(2) 0.042(3)
C21 0.043(2) 0.046(2) 0.038(2) 0.0092(17) 0.0148(16) 0.0247(18)
C22 0.047(2) 0.058(3) 0.042(2) 0.014(2) 0.0173(19) 0.030(2)
C23 0.060(3) 0.074(3) 0.059(3) 0.022(2) 0.034(2) 0.039(2)
C24 0.044(2) 0.075(3) 0.064(3) 0.017(2) 0.022(2) 0.033(2)
C25 0.047(2) 0.087(4) 0.057(3) 0.016(3) 0.009(2) 0.036(2)
C26 0.050(2) 0.079(3) 0.045(3) 0.013(2) 0.016(2) 0.032(2)
C31 0.049(2) 0.047(2) 0.049(2) 0.0052(19) 0.0119(18) 0.028(2)
C32 0.072(3) 0.058(3) 0.055(3) 0.006(2) 0.023(2) 0.041(3)
C33 0.098(4) 0.088(5) 0.068(3) 0.003(3) 0.030(3) 0.065(4)
C34 0.086(4) 0.065(4) 0.128(5) -0.015(4) 0.017(4) 0.050(4)
C35 0.075(4) 0.039(3) 0.177(7) 0.007(4) 0.046(4) 0.020(3)
C36 0.068(3) 0.046(3) 0.126(5) 0.005(3) 0.048(3) 0.023(3)
C41 0.045(2) 0.041(2) 0.057(3) 0.0108(19) 0.0204(19) 0.0251(18)
C42 0.058(3) 0.070(3) 0.074(3) 0.033(3) 0.039(3) 0.038(3)
C43 0.063(3) 0.079(4) 0.119(5) 0.038(4) 0.058(4) 0.036(3)
C44 0.040(3) 0.065(3) 0.135(6) -0.001(3) 0.030(3) 0.022(3)
C45 0.054(3) 0.111(5) 0.086(4) -0.011(4) -0.001(3) 0.039(3)
C46 0.047(3) 0.096(4) 0.056(3) -0.003(3) 0.009(2) 0.034(3)

loop_
_atom_type_symbol
_atom_type_description
_atom_type_scat_dispersion_real
_atom_type_scat_dispersion_imag
_atom_type_scat_source
C C 0.0033 0.0016 'International Tables Vol C Tables 4.2.6.8 and 6.1.1.4'
H H 0.0000 0.0000 'International Tables Vol C Tables 4.2.6.8 and 6.1.1.4'
Mn Mn 0.3368 0.7283 'International Tables Vol C Tables 4.2.6.8 and 6.1.1.4'
N N 0.0061 0.0033 'International Tables Vol C Tables 4.2.6.8 and 6.1.1.4'
O O 0.0106 0.0060 'International Tables Vol C Tables 4.2.6.8 and 6.1.1.4'
P P 0.1023 0.0942 'International Tables Vol C Tables 4.2.6.8 and 6.1.1.4'
S S 0.1246 0.1234 'International Tables Vol C Tables 4.2.6.8 and 6.1.1.4'

loop_
_geom_angle_atom_site_label_1
_geom_angle_atom_site_label_2
_geom_angle_atom_site_label_3
_geom_angle
_geom_angle_site_symmetry_1
_geom_angle_site_symmetry_3
_geom_angle_publ_flag
C10 Mn1 C20 94.14(19) . . ?
C10 Mn1 C40 90.09(18) . . ?
C20 Mn1 C40 91.13(17) . . ?
C10 Mn1 C30 94.24(17) . . ?
C20 Mn1 C30 90.83(18) . . ?
C40 Mn1 C30 175.12(16) . . ?
C10 Mn1 P2 94.36(14) . . ?
C20 Mn1 P2 171.33(13) . . ?
C40 Mn1 P2 87.17(12) . . ?
C30 Mn1 P2 90.24(12) . . ?
C10 Mn1 P1 164.42(14) . . ?
C20 Mn1 P1 101.36(14) . . ?
C40 Mn1 P1 88.13(12) . . ?
C30 Mn1 P1 87.10(11) . . ?
P2 Mn1 P1 70.10(5) . . ?
C1 P1 C11 112.10(17) . . ?
C1 P1 C21 115.01(15) . . ?
C11 P1 C21 102.03(17) . . ?
C1 P1 Mn1 93.94(12) . . ?
C11 P1 Mn1 121.41(11) . . ?
C21 P1 Mn1 113.07(12) . . ?
C1 P1 P2 39.73(12) . . ?
C11 P1 P2 133.39(12) . . ?
C21 P1 P2 122.74(12) . . ?
Mn1 P1 P2 54.45(4) . . ?
C1 P2 C31 112.33(17) . . ?
C1 P2 C41 116.09(16) . . ?
C31 P2 C41 101.25(18) . . ?
C1 P2 Mn1 94.69(12) . . ?
C31 P2 Mn1 114.60(13) . . ?
C41 P2 Mn1 118.62(13) . . ?
C1 P2 P1 39.48(11) . . ?
C31 P2 P1 121.57(13) . . ?
C41 P2 P1 135.63(13) . . ?
Mn1 P2 P1 55.46(4) . . ?
C1 S1 C2 110.02(16) . . ?
C2 N1 C3 124.2(3) . . ?
C2 N1 C4 121.1(3) . . ?
C3 N1 C4 114.7(4) . . ?
O1 C10 Mn1 177.8(4) . . ?
O2 C20 Mn1 176.9(4) . . ?
O3 C30 Mn1 178.7(4) . . ?
O4 C40 Mn1 179.2(4) . . ?
S1 C1 P1 127.6(2) . . ?
S1 C1 P2 127.8(2) . . ?
P1 C1 P2 100.79(17) . . ?
N1 C2 S2 124.1(3) . . ?
N1 C2 S1 112.6(3) . . ?
S2 C2 S1 123.3(2) . . ?
C16 C11 C12 118.2(4) . . ?
C16 C11 P1 118.5(3) . . ?
C12 C11 P1 123.3(3) . . ?
C11 C12 C13 120.1(5) . . ?
C14 C13 C12 120.7(6) . . ?
C13 C14 C15 119.7(5) . . ?
C14 C15 C16 121.2(5) . . ?
C15 C16 C11 120.2(5) . . ?
C22 C21 C26 118.0(3) . . ?
C22 C21 P1 121.9(3) . . ?
C26 C21 P1 120.0(3) . . ?
C21 C22 C23 120.7(4) . . ?
C24 C23 C22 120.2(4) . . ?
C25 C24 C23 119.9(4) . . ?
C24 C25 C26 120.1(4) . . ?
C25 C26 C21 121.1(4) . . ?
C32 C31 C36 117.9(4) . . ?
C32 C31 P2 121.6(3) . . ?
C36 C31 P2 120.1(3) . . ?
C33 C32 C31 120.7(5) . . ?
C34 C33 C32 120.6(5) . . ?
C35 C34 C33 119.5(5) . . ?
C34 C35 C36 120.6(6) . . ?
C35 C36 C31 120.6(5) . . ?
C46 C41 C42 118.0(4) . . ?
C46 C41 P2 119.9(3) . . ?
C42 C41 P2 122.1(3) . . ?
C43 C42 C41 121.0(5) . . ?
C44 C43 C42 120.6(5) . . ?
C45 C44 C43 119.4(5) . . ?
C44 C45 C46 120.7(6) . . ?
C41 C46 C45 120.2(5) . . ?

loop_
_geom_bond_atom_site_label_1
_geom_bond_atom_site_label_2
_geom_bond_distance
_geom_bond_site_symmetry_2
_geom_bond_publ_flag
Mn1 C10 1.811(5) . ?
Mn1 C20 1.824(5) . ?
Mn1 C40 1.841(4) . ?
Mn1 C30 1.851(4) . ?
Mn1 P2 2.3259(12) . ?
Mn1 P1 2.3548(12) . ?
P1 C1 1.740(4) . ?
P1 C11 1.831(4) . ?
P1 C21 1.832(3) . ?
P1 P2 2.688(2) . ?
P2 C1 1.749(4) . ?
P2 C31 1.825(4) . ?
P2 C41 1.826(4) . ?
S1 C1 1.740(3) . ?
S1 C2 1.804(3) . ?
S2 C2 1.650(3) . ?
N1 C2 1.322(4) . ?
N1 C3 1.467(6) . ?
N1 C4 1.468(5) . ?
O1 C10 1.141(5) . ?
O2 C20 1.143(5) . ?
O3 C30 1.139(4) . ?
O4 C40 1.141(4) . ?
C11 C16 1.388(5) . ?
C11 C12 1.389(6) . ?
C12 C13 1.396(7) . ?
C13 C14 1.357(7) . ?
C14 C15 1.357(8) . ?
C15 C16 1.384(6) . ?
C21 C22 1.383(5) . ?
C21 C26 1.386(5) . ?
C22 C23 1.386(5) . ?
C23 C24 1.375(6) . ?
C24 C25 1.362(6) . ?
C25 C26 1.384(5) . ?
C31 C32 1.384(5) . ?
C31 C36 1.390(6) . ?
C32 C33 1.378(6) . ?
C33 C34 1.370(9) . ?
C34 C35 1.362(9) . ?
C35 C36 1.381(7) . ?
C41 C46 1.377(6) . ?
C41 C42 1.381(6) . ?
C42 C43 1.373(6) . ?
C43 C44 1.362(8) . ?
C44 C45 1.356(8) . ?
C45 C46 1.393(6) . ?

loop_
_geom_hbond_atom_site_label_D
_geom_hbond_atom_site_label_H
_geom_hbond_atom_site_label_A
_geom_hbond_distance_DH
_geom_hbond_distance_HA
_geom_hbond_distance_DA
_geom_hbond_angle_DHA
_geom_hbond_site_symmetry_A
C3 H3B S1 0.84(8) 2.880(6) 2.59(6) 101.(5) 1_555
C4 H4C S2 0.96(8) 3.011(6) 2.688(1) 100.3(3) 1_555
C16 H16 S2 1.02(3) 3.555(4) 2.67(3) 145.(3) 1_555
C16 H16 O3 1.02(3) 3.255(6) 2.95(4) 98.(2) 1_555
C22 H22 S1 0.92(3) 3.499(5) 2.72(4) 144.(3) 1_555
C26 H26 O2 0.93(5) 3.894(6) 3.00(5) 162.(3) 1_555
C32 H32 S1 0.92(4) 3.510(6) 2.86(5) 128.(3) 1_555
C42 H42 O1 0.88(4) 3.610(7) 2.89(5) 140.(3) 1_555
C42 H42 O3 0.88(4) 3.456(5) 2.98(3) 116.(3) 1_555

loop_
_geom_torsion_atom_site_label_1
_geom_torsion_atom_site_label_2
_geom_torsion_atom_site_label_3
_geom_torsion_atom_site_label_4
_geom_torsion
_geom_torsion_site_symmetry_1
_geom_torsion_site_symmetry_2
_geom_torsion_site_symmetry_3
_geom_torsion_site_symmetry_4
_geom_torsion_publ_flag
C10 Mn1 P1 C1 -8.7(5) . . . . ?
C20 Mn1 P1 C1 176.94(17) . . . . ?
C40 Mn1 P1 C1 -92.29(16) . . . . ?
C30 Mn1 P1 C1 86.67(16) . . . . ?
P2 Mn1 P1 C1 -4.63(11) . . . . ?
C10 Mn1 P1 C11 -127.6(5) . . . . ?
C20 Mn1 P1 C11 57.99(19) . . . . ?
C40 Mn1 P1 C11 148.76(19) . . . . ?
C30 Mn1 P1 C11 -32.27(19) . . . . ?
P2 Mn1 P1 C11 -123.57(15) . . . . ?
C10 Mn1 P1 C21 110.6(5) . . . . ?
C20 Mn1 P1 C21 -63.72(18) . . . . ?
C40 Mn1 P1 C21 27.05(18) . . . . ?
C30 Mn1 P1 C21 -153.99(17) . . . . ?
P2 Mn1 P1 C21 114.71(13) . . . . ?
C10 Mn1 P1 P2 -4.1(5) . . . . ?
C20 Mn1 P1 P2 -178.44(13) . . . . ?
C40 Mn1 P1 P2 -87.66(13) . . . . ?
C30 Mn1 P1 P2 91.30(12) . . . . ?
C10 Mn1 P2 C1 -176.49(16) . . . . ?
C40 Mn1 P2 C1 93.64(17) . . . . ?
C30 Mn1 P2 C1 -82.22(16) . . . . ?
P1 Mn1 P2 C1 4.61(11) . . . . ?
C10 Mn1 P2 C31 66.33(19) . . . . ?
C40 Mn1 P2 C31 -23.54(19) . . . . ?
C30 Mn1 P2 C31 160.60(18) . . . . ?
P1 Mn1 P2 C31 -112.57(15) . . . . ?
C10 Mn1 P2 C41 -53.29(19) . . . . ?
C40 Mn1 P2 C41 -143.16(19) . . . . ?
C30 Mn1 P2 C41 40.98(18) . . . . ?
P1 Mn1 P2 C41 127.81(14) . . . . ?
C10 Mn1 P2 P1 178.90(12) . . . . ?
C40 Mn1 P2 P1 89.03(13) . . . . ?
C30 Mn1 P2 P1 -86.83(12) . . . . ?
C11 P1 P2 C1 -70.9(2) . . . . ?
C21 P1 P2 C1 90.7(2) . . . . ?
Mn1 P1 P2 C1 -172.77(17) . . . . ?
C1 P1 P2 C31 -87.4(2) . . . . ?
C11 P1 P2 C31 -158.3(2) . . . . ?
C21 P1 P2 C31 3.3(2) . . . . ?
Mn1 P1 P2 C31 99.80(15) . . . . ?
C1 P1 P2 C41 75.4(2) . . . . ?
C11 P1 P2 C41 4.5(2) . . . . ?
C21 P1 P2 C41 166.2(2) . . . . ?
Mn1 P1 P2 C41 -97.35(18) . . . . ?
C1 P1 P2 Mn1 172.77(17) . . . . ?
C11 P1 P2 Mn1 101.88(15) . . . . ?
C21 P1 P2 Mn1 -96.50(13) . . . . ?
C2 S1 C1 P1 114.0(2) . . . . ?
C2 S1 C1 P2 -92.0(3) . . . . ?
C11 P1 C1 S1 -68.5(3) . . . . ?
C21 P1 C1 S1 47.5(3) . . . . ?
Mn1 P1 C1 S1 165.3(2) . . . . ?
P2 P1 C1 S1 159.4(3) . . . . ?
C11 P1 C1 P2 132.18(16) . . . . ?
C21 P1 C1 P2 -111.86(17) . . . . ?
Mn1 P1 C1 P2 5.89(14) . . . . ?
C31 P2 C1 S1 -46.2(3) . . . . ?
C41 P2 C1 S1 69.6(3) . . . . ?
Mn1 P2 C1 S1 -165.3(2) . . . . ?
P1 P2 C1 S1 -159.3(3) . . . . ?
C31 P2 C1 P1 113.06(17) . . . . ?
C41 P2 C1 P1 -131.10(17) . . . . ?
Mn1 P2 C1 P1 -5.97(14) . . . . ?
C3 N1 C2 S2 -174.6(4) . . . . ?
C4 N1 C2 S2 4.9(6) . . . . ?
C3 N1 C2 S1 6.9(6) . . . . ?
C4 N1 C2 S1 -173.6(4) . . . . ?
C1 S1 C2 N1 178.8(3) . . . . ?
C1 S1 C2 S2 0.3(3) . . . . ?
C1 P1 C11 C16 -34.1(3) . . . . ?
C21 P1 C11 C16 -157.7(3) . . . . ?
Mn1 P1 C11 C16 75.5(3) . . . . ?
P2 P1 C11 C16 6.6(4) . . . . ?
C1 P1 C11 C12 146.1(3) . . . . ?
C21 P1 C11 C12 22.5(4) . . . . ?
Mn1 P1 C11 C12 -104.3(3) . . . . ?
P2 P1 C11 C12 -173.2(3) . . . . ?
C16 C11 C12 C13 -0.6(6) . . . . ?
P1 C11 C12 C13 179.2(4) . . . . ?
C11 C12 C13 C14 0.3(8) . . . . ?
C12 C13 C14 C15 0.3(8) . . . . ?
C13 C14 C15 C16 -0.7(7) . . . . ?
C14 C15 C16 C11 0.4(7) . . . . ?
C12 C11 C16 C15 0.2(6) . . . . ?
P1 C11 C16 C15 -179.6(3) . . . . ?
C1 P1 C21 C22 -27.6(4) . . . . ?
C11 P1 C21 C22 94.0(4) . . . . ?
Mn1 P1 C21 C22 -133.9(3) . . . . ?
P2 P1 C21 C22 -72.5(4) . . . . ?
C1 P1 C21 C26 156.2(3) . . . . ?
C11 P1 C21 C26 -82.2(4) . . . . ?
Mn1 P1 C21 C26 49.9(4) . . . . ?
P2 P1 C21 C26 111.3(3) . . . . ?
C26 C21 C22 C23 0.7(6) . . . . ?
P1 C21 C22 C23 -175.6(3) . . . . ?
C21 C22 C23 C24 -0.5(6) . . . . ?
C22 C23 C24 C25 -0.2(7) . . . . ?
C23 C24 C25 C26 0.6(7) . . . . ?
C24 C25 C26 C21 -0.4(7) . . . . ?
C22 C21 C26 C25 -0.3(6) . . . . ?
P1 C21 C26 C25 176.1(3) . . . . ?
C1 P2 C31 C32 -11.7(4) . . . . ?
C41 P2 C31 C32 -136.2(4) . . . . ?
Mn1 P2 C31 C32 94.9(4) . . . . ?
P1 P2 C31 C32 31.7(4) . . . . ?
C1 P2 C31 C36 174.6(4) . . . . ?
C41 P2 C31 C36 50.1(4) . . . . ?
Mn1 P2 C31 C36 -78.8(4) . . . . ?
P1 P2 C31 C36 -142.0(3) . . . . ?
C36 C31 C32 C33 -1.9(7) . . . . ?
P2 C31 C32 C33 -175.8(4) . . . . ?
C31 C32 C33 C34 2.0(8) . . . . ?
C32 C33 C34 C35 -0.4(9) . . . . ?
C33 C34 C35 C36 -1.2(10) . . . . ?
C34 C35 C36 C31 1.3(10) . . . . ?
C32 C31 C36 C35 0.3(8) . . . . ?
P2 C31 C36 C35 174.2(5) . . . . ?
C1 P2 C41 C46 -56.1(4) . . . . ?
C31 P2 C41 C46 65.8(4) . . . . ?
Mn1 P2 C41 C46 -167.9(3) . . . . ?
P1 P2 C41 C46 -99.3(4) . . . . ?
C1 P2 C41 C42 124.7(4) . . . . ?
C31 P2 C41 C42 -113.4(4) . . . . ?
Mn1 P2 C41 C42 12.9(4) . . . . ?
P1 P2 C41 C42 81.5(4) . . . . ?
C46 C41 C42 C43 0.2(7) . . . . ?
P2 C41 C42 C43 179.4(4) . . . . ?
C41 C42 C43 C44 -0.5(8) . . . . ?
C42 C43 C44 C45 0.3(8) . . . . ?
C43 C44 C45 C46 0.1(9) . . . . ?
C42 C41 C46 C45 0.2(7) . . . . ?
P2 C41 C46 C45 -179.0(4) . . . . ?
C44 C45 C46 C41 -0.4(9) . . . . ?
